data_4511022
loop_
_publ_author_name
'Demadis, Konstantinos D.'
'Anagnostou, Zafeiria'
'Zhao, Hong'

_publ_section_title
;
 Novel calcium carboxyphosphonate/polycarboxylate inorganic-organic hybrid
 materials from demineralization of calcitic biomineral surfaces.
;
_journal_issue 1
_journal_name_full 'ACS applied materials &amp; interfaces'
_journal_page_first 35
_journal_page_last 38
_journal_paper_doi 10.1021/am800030h
_journal_volume 1
_journal_year 2009
_chemical_formula_sum 'C3 H9 Ca O7 P'
_chemical_formula_weight 228.15
_chemical_name_systematic
; 
 ? 
;
_space_group_IT_number 14
_symmetry_cell_setting monoclinic
_symmetry_space_group_name_Hall '-P 2ybc'
_symmetry_space_group_name_H-M 'P 1 21/c 1'
_atom_sites_solution_hydrogens geom
_atom_sites_solution_primary direct
_atom_sites_solution_secondary difmap
_audit_creation_method SHELXL-97
_cell_angle_alpha 90.00
_cell_angle_beta 95.013(17)
_cell_angle_gamma 90.00
_cell_formula_units_Z 4
_cell_length_a 5.5362(6)
_cell_length_b 18.135(4)
_cell_length_c 7.915(2)
_cell_measurement_temperature 298(2)
_cell_volume 791.6(3)
_computing_cell_refinement 'Bruker SMART'
_computing_data_collection 'Bruker SMART'
_computing_data_reduction 'Bruker SHELXTL'
_computing_molecular_graphics 'Bruker SHELXTL'
_computing_publication_material 'Bruker SHELXTL'
_computing_structure_refinement 'SHELXL-97 (Sheldrick, 1997)'
_computing_structure_solution 'SHELXS-97 (Sheldrick, 1990)'
_diffrn_ambient_temperature 298(2)
_diffrn_measured_fraction_theta_full 0.903
_diffrn_measured_fraction_theta_max 0.903
_diffrn_measurement_device_type 'CCD area detector'
_diffrn_measurement_method 'phi and omega scans'
_diffrn_radiation_monochromator graphite
_diffrn_radiation_source 'fine-focus sealed tube'
_diffrn_radiation_type MoK\a
_diffrn_radiation_wavelength 0.71073
_diffrn_reflns_av_R_equivalents 0.0254
_diffrn_reflns_av_sigmaI/netI 0.0193
_diffrn_reflns_limit_h_max 6
_diffrn_reflns_limit_h_min -6
_diffrn_reflns_limit_k_max 23
_diffrn_reflns_limit_k_min -22
_diffrn_reflns_limit_l_max 9
_diffrn_reflns_limit_l_min -9
_diffrn_reflns_number 4817
_diffrn_reflns_theta_full 27.81
_diffrn_reflns_theta_max 27.81
_diffrn_reflns_theta_min 2.25
_exptl_absorpt_coefficient_mu 0.994
_exptl_absorpt_correction_type none
_exptl_crystal_colour COLORLESS
_exptl_crystal_density_diffrn 1.914
_exptl_crystal_density_method 'not measured'
_exptl_crystal_description BLOCK
_exptl_crystal_F_000 472
_exptl_crystal_size_max 0.21
_exptl_crystal_size_mid 0.10
_exptl_crystal_size_min 0.08
_refine_diff_density_max 0.404
_refine_diff_density_min -0.283
_refine_diff_density_rms 0.064
_refine_ls_extinction_method none
_refine_ls_goodness_of_fit_ref 1.072
_refine_ls_hydrogen_treatment mixed
_refine_ls_matrix_type full
_refine_ls_number_parameters 126
_refine_ls_number_reflns 1694
_refine_ls_number_restraints 0
_refine_ls_restrained_S_all 1.072
_refine_ls_R_factor_all 0.0278
_refine_ls_R_factor_gt 0.0249
_refine_ls_shift/su_max 0.001
_refine_ls_shift/su_mean 0.000
_refine_ls_structure_factor_coef Fsqd
_refine_ls_weighting_details 'calc w=1/[\s^2^(Fo^2^)+(0.0413P)^2^+0.3566P] where P=(Fo^2^+2Fc^2^)/3'
_refine_ls_weighting_scheme calc
_refine_ls_wR_factor_gt 0.0689
_refine_ls_wR_factor_ref 0.0702
_reflns_number_gt 1551
_reflns_number_total 1694
_reflns_threshold_expression >2sigma(I)
_cod_data_source_file am800030h_si_001.cif
_cod_data_source_block Ca-CEPA
_cod_depositor_comments
;
The following automatic conversions were performed:

'_symmetry_cell_setting' value 'Monoclinic' changed to 'monoclinic'
according to
/usr/data/users/saulius/automatic-downloads/retrospective/ACS/lib/dictionaries/cif_core.dic
dictionary named 'cif_core.dic' version 2.4.2 from 2011-04-26.

Automatic conversion script
Id: cif_fix_values 2281 2013-09-26 08:29:07Z andrius 
;
_cod_original_sg_symbol_H-M P2(1)/c
_cod_database_code 4511022

loop_
_symmetry_equiv_pos_as_xyz
'x, y, z'
'-x, y+1/2, -z+1/2'
'-x, -y, -z'
'x, -y-1/2, z-1/2'

loop_
_atom_site_label
_atom_site_type_symbol
_atom_site_fract_x
_atom_site_fract_y
_atom_site_fract_z
_atom_site_U_iso_or_equiv
_atom_site_adp_type
_atom_site_occupancy
_atom_site_symmetry_multiplicity
_atom_site_calc_flag
_atom_site_refinement_flags
Ca1 Ca 0.11876(6) 0.440675(17) 0.83207(4) 0.01588(11) Uani 1 1 d .
P1 P 0.35589(7) 0.59273(2) 0.86346(5) 0.01377(12) Uani 1 1 d .
C1 C 0.2525(3) 0.68122(9) 0.7825(2) 0.0206(3) Uani 1 1 d .
H1A H 0.2355 0.7139 0.8778 0.025 Uiso 1 1 calc R
H1B H 0.3763 0.7019 0.7171 0.025 Uiso 1 1 calc R
C2 C 0.0137(3) 0.68026(9) 0.6719(2) 0.0246(4) Uani 1 1 d .
H2A H 0.0366 0.6549 0.5666 0.029 Uiso 1 1 calc R
H2B H -0.1055 0.6530 0.7295 0.029 Uiso 1 1 calc R
C3 C -0.0816(3) 0.75690(9) 0.6322(2) 0.0204(3) Uani 1 1 d .
O1 O 0.1722(2) 0.55956(6) 0.97385(15) 0.0203(3) Uani 1 1 d .
O2 O 0.3825(2) 0.53901(6) 0.71724(15) 0.0203(3) Uani 1 1 d .
O3 O 0.5996(2) 0.61070(6) 0.96292(15) 0.0211(3) Uani 1 1 d .
O4 O 0.0136(2) 0.81274(7) 0.69354(17) 0.0270(3) Uani 1 1 d .
O5 O -0.2771(3) 0.75802(7) 0.52584(19) 0.0315(3) Uani 1 1 d .
H5 H -0.3182 0.8009 0.5067 0.047 Uiso 1 1 calc R
O6 O -0.2031(3) 0.47459(9) 0.62678(18) 0.0294(3) Uani 1 1 d .
O7 O 0.3740(3) 0.37920(10) 0.6422(2) 0.0374(4) Uani 1 1 d .
H6B H -0.304(5) 0.5011(15) 0.660(3) 0.035(7) Uiso 1 1 d .
H6A H -0.237(5) 0.4700(16) 0.528(4) 0.049(8) Uiso 1 1 d .
H7B H 0.508(6) 0.3912(17) 0.643(4) 0.055(9) Uiso 1 1 d .
H7A H 0.380(5) 0.3392(19) 0.616(4) 0.055(9) Uiso 1 1 d .

loop_
_atom_site_aniso_label
_atom_site_aniso_U_11
_atom_site_aniso_U_22
_atom_site_aniso_U_33
_atom_site_aniso_U_23
_atom_site_aniso_U_13
_atom_site_aniso_U_12
Ca1 0.01606(19) 0.01408(18) 0.01721(18) -0.00015(11) -0.00027(12) -0.00050(11)
P1 0.0131(2) 0.0124(2) 0.0154(2) 0.00031(14) -0.00103(14) -0.00022(13)
C1 0.0199(8) 0.0162(8) 0.0251(8) 0.0033(6) -0.0018(6) 0.0012(6)
C2 0.0257(9) 0.0170(8) 0.0295(9) 0.0018(7) -0.0057(7) 0.0032(7)
C3 0.0205(8) 0.0189(8) 0.0217(8) 0.0020(6) 0.0015(6) 0.0032(6)
O1 0.0206(6) 0.0178(6) 0.0232(6) -0.0003(4) 0.0058(5) -0.0026(4)
O2 0.0204(6) 0.0204(6) 0.0199(6) -0.0038(5) 0.0006(4) 0.0011(5)
O3 0.0176(6) 0.0182(5) 0.0261(6) 0.0008(5) -0.0067(5) -0.0024(4)
O4 0.0282(7) 0.0165(6) 0.0351(7) 0.0010(5) -0.0040(5) 0.0027(5)
O5 0.0322(7) 0.0176(6) 0.0414(8) -0.0026(5) -0.0153(6) 0.0072(5)
O6 0.0245(7) 0.0426(8) 0.0206(7) 0.0003(6) -0.0009(6) 0.0105(6)
O7 0.0336(9) 0.0324(9) 0.0482(9) -0.0175(7) 0.0154(7) -0.0104(7)

loop_
_atom_type_symbol
_atom_type_description
_atom_type_scat_dispersion_real
_atom_type_scat_dispersion_imag
_atom_type_scat_source
C C 0.0033 0.0016 'International Tables Vol C Tables 4.2.6.8 and 6.1.1.4'
H H 0.0000 0.0000 'International Tables Vol C Tables 4.2.6.8 and 6.1.1.4'
O O 0.0106 0.0060 'International Tables Vol C Tables 4.2.6.8 and 6.1.1.4'
P P 0.1023 0.0942 'International Tables Vol C Tables 4.2.6.8 and 6.1.1.4'
Ca Ca 0.2262 0.3064 'International Tables Vol C Tables 4.2.6.8 and 6.1.1.4'

loop_
_geom_angle_atom_site_label_1
_geom_angle_atom_site_label_2
_geom_angle_atom_site_label_3
_geom_angle
_geom_angle_site_symmetry_1
_geom_angle_site_symmetry_3
O1 Ca1 O3 89.95(5) 3_567 3_667
O1 Ca1 O6 86.04(5) 3_567 .
O3 Ca1 O6 170.66(5) 3_667 .
O1 Ca1 O7 152.36(5) 3_567 .
O3 Ca1 O7 81.82(6) 3_667 .
O6 Ca1 O7 97.91(6) . .
O1 Ca1 O4 80.34(4) 3_567 2_546
O3 Ca1 O4 81.72(4) 3_667 2_546
O6 Ca1 O4 89.28(5) . 2_546
O7 Ca1 O4 72.41(5) . 2_546
O1 Ca1 O1 76.13(4) 3_567 .
O3 Ca1 O1 89.21(4) 3_667 .
O6 Ca1 O1 98.00(5) . .
O7 Ca1 O1 129.71(5) . .
O4 Ca1 O1 154.76(5) 2_546 .
O1 Ca1 O2 134.14(4) 3_567 .
O3 Ca1 O2 99.18(4) 3_667 .
O6 Ca1 O2 89.64(5) . .
O7 Ca1 O2 73.41(5) . .
O4 Ca1 O2 145.31(4) 2_546 .
O1 Ca1 O2 59.33(4) . .
O1 Ca1 P1 105.43(3) 3_567 .
O3 Ca1 P1 92.72(3) 3_667 .
O6 Ca1 P1 96.48(4) . .
O7 Ca1 P1 101.30(4) . .
O4 Ca1 P1 172.07(3) 2_546 .
O1 Ca1 P1 29.52(3) . .
O2 Ca1 P1 29.94(3) . .
O1 Ca1 Ca1 39.15(3) 3_567 3_567
O3 Ca1 Ca1 89.46(4) 3_667 3_567
O6 Ca1 Ca1 92.73(4) . 3_567
O7 Ca1 Ca1 164.65(4) . 3_567
O4 Ca1 Ca1 118.96(4) 2_546 3_567
O1 Ca1 Ca1 36.98(3) . 3_567
O2 Ca1 Ca1 95.72(3) . 3_567
P1 Ca1 Ca1 66.351(16) . 3_567
O1 P1 O2 107.23(7) . .
O1 P1 O3 113.00(7) . .
O2 P1 O3 112.61(7) . .
O1 P1 C1 110.40(8) . .
O2 P1 C1 110.28(8) . .
O3 P1 C1 103.33(7) . .
O1 P1 Ca1 52.11(5) . .
O2 P1 Ca1 55.44(5) . .
O3 P1 Ca1 125.81(5) . .
C1 P1 Ca1 130.83(6) . .
C2 C1 P1 115.31(12) . .
C2 C1 H1A 108.4 . .
P1 C1 H1A 108.4 . .
C2 C1 H1B 108.4 . .
P1 C1 H1B 108.4 . .
H1A C1 H1B 107.5 . .
C3 C2 C1 112.31(14) . .
C3 C2 H2A 109.1 . .
C1 C2 H2A 109.1 . .
C3 C2 H2B 109.1 . .
C1 C2 H2B 109.1 . .
H2A C2 H2B 107.9 . .
O4 C3 O5 123.02(15) . .
O4 C3 C2 123.31(15) . .
O5 C3 C2 113.67(14) . .
P1 O1 Ca1 156.67(7) . 3_567
P1 O1 Ca1 98.38(6) . .
Ca1 O1 Ca1 103.87(4) 3_567 .
P1 O2 Ca1 94.61(6) . .
P1 O3 Ca1 140.52(7) . 3_667
C3 O4 Ca1 129.76(11) . 2_556
C3 O5 H5 109.5 . .
Ca1 O6 H6B 115.4(17) . .
Ca1 O6 H6A 138(2) . .
H6B O6 H6A 106(3) . .
Ca1 O7 H7B 119(2) . .
Ca1 O7 H7A 131(2) . .
H7B O7 H7A 102(3) . .

loop_
_geom_bond_atom_site_label_1
_geom_bond_atom_site_label_2
_geom_bond_distance
_geom_bond_site_symmetry_2
Ca1 O1 2.3212(13) 3_567
Ca1 O3 2.3430(12) 3_667
Ca1 O6 2.3850(14) .
Ca1 O7 2.4229(16) .
Ca1 O4 2.4363(13) 2_546
Ca1 O1 2.4366(12) .
Ca1 O2 2.5240(13) .
Ca1 P1 3.0547(7) .
Ca1 Ca1 3.7466(9) 3_567
P1 O1 1.5212(12) .
P1 O2 1.5297(12) .
P1 O3 1.5367(12) .
P1 C1 1.8027(17) .
C1 C2 1.521(2) .
C1 H1A 0.9700 .
C1 H1B 0.9700 .
C2 C3 1.510(2) .
C2 H2A 0.9700 .
C2 H2B 0.9700 .
C3 O4 1.222(2) .
C3 O5 1.312(2) .
O1 Ca1 2.3212(13) 3_567
O3 Ca1 2.3430(12) 3_667
O4 Ca1 2.4363(13) 2_556
O5 H5 0.8200 .
O6 H6B 0.80(3) .
O6 H6A 0.79(3) .
O7 H7B 0.77(3) .
O7 H7A 0.76(3) .
